data_2203982
loop_
_publ_author_name
'Hou, Lei'
'Li, Dan'
'Wu, Tao'
'Yin, Ye-Gao'
'Ng, Seik Weng'

_publ_section_title
;
 Diiodo(4'-phenyl-2,2':6',2''-terpyridine-\k^3^<i>N</i>)copper(II)
;
_journal_issue 8
_journal_name_full 'Acta Crystallographica Section E'
_journal_page_first m1181
_journal_page_last m1182
_journal_paper_doi 10.1107/S1600536804017672
_journal_volume 60
_journal_year 2004
_chemical_formula_iupac '[Cu I2 (C21 H15 N3)]'
_chemical_formula_moiety 'C21 H15 Cu I2 N3'
_chemical_formula_sum 'C21 H15 Cu I2 N3'
_chemical_formula_weight 626.70
_chemical_name_systematic
;
Diiodo(4'-phenyl-2,2':6',2''-terpyridine-\k^3^N)copper(II)
;
_space_group_IT_number 15
_symmetry_cell_setting monoclinic
_symmetry_space_group_name_Hall '-C 2yc'
_symmetry_space_group_name_H-M 'C 1 2/c 1'
_atom_sites_solution_hydrogens geom
_atom_sites_solution_primary direct
_atom_sites_solution_secondary difmap
_audit_creation_method SHELXL-97
_cell_angle_alpha 90.00
_cell_angle_beta 93.5710(10)
_cell_angle_gamma 90.00
_cell_formula_units_Z 8
_cell_length_a 13.8550(10)
_cell_length_b 14.9950(10)
_cell_length_c 19.2450(10)
_cell_measurement_reflns_used 2748
_cell_measurement_temperature 295(2)
_cell_measurement_theta_max 23.2
_cell_measurement_theta_min 2.7
_cell_volume 3990.5(4)
_computing_cell_refinement 'SAINT (Bruker, 2002)'
_computing_data_collection 'SMART (Bruker, 2002)'
_computing_data_reduction SAINT
_computing_molecular_graphics 'ORTEP-II (Johnson, 1976)'
_computing_publication_material SHELXL97
_computing_structure_refinement 'SHELXL97 (Sheldrick, 1997)'
_computing_structure_solution 'SHELXS97 (Sheldrick, 1997)'
_diffrn_ambient_temperature 295(2)
_diffrn_measured_fraction_theta_full 1.00
_diffrn_measured_fraction_theta_max 1.00
_diffrn_measurement_device_type 'Bruker APEX area-detector'
_diffrn_measurement_method '\f and \w'
_diffrn_radiation_monochromator graphite
_diffrn_radiation_source 'fine-focus sealed tube'
_diffrn_radiation_type MoK\a
_diffrn_radiation_wavelength 0.71073
_diffrn_reflns_av_R_equivalents 0.027
_diffrn_reflns_av_sigmaI/netI 0.033
_diffrn_reflns_limit_h_max 16
_diffrn_reflns_limit_h_min -16
_diffrn_reflns_limit_k_max 17
_diffrn_reflns_limit_k_min -14
_diffrn_reflns_limit_l_max 17
_diffrn_reflns_limit_l_min -22
_diffrn_reflns_number 10302
_diffrn_reflns_theta_full 25.0
_diffrn_reflns_theta_max 25.0
_diffrn_reflns_theta_min 2.0
_diffrn_standards_decay_% 0
_diffrn_standards_interval_count 0
_diffrn_standards_interval_time 0
_diffrn_standards_number 0
_exptl_absorpt_coefficient_mu 4.200
_exptl_absorpt_correction_T_max 0.604
_exptl_absorpt_correction_T_min 0.454
_exptl_absorpt_correction_type multi-scan
_exptl_absorpt_process_details '(SADABS; Bruker, 2002)'
_exptl_crystal_colour Black
_exptl_crystal_density_diffrn 2.086
_exptl_crystal_density_method 'not measured'
_exptl_crystal_description Prism
_exptl_crystal_F_000 2376
_exptl_crystal_size_max 0.19
_exptl_crystal_size_mid 0.18
_exptl_crystal_size_min 0.12
_refine_diff_density_max 1.18
_refine_diff_density_min -0.87
_refine_ls_extinction_method none
_refine_ls_goodness_of_fit_ref 1.04
_refine_ls_hydrogen_treatment constr
_refine_ls_matrix_type full
_refine_ls_number_parameters 244
_refine_ls_number_reflns 3513
_refine_ls_number_restraints 0
_refine_ls_restrained_S_all 1.04
_refine_ls_R_factor_all 0.049
_refine_ls_R_factor_gt 0.040
_refine_ls_shift/su_max 0.001
_refine_ls_shift/su_mean 0.000
_refine_ls_structure_factor_coef Fsqd
_refine_ls_weighting_details 'calc w = 1/[\s^2^(Fo^2^)+(0.0608P)^2^+14.3913P] where P = (Fo^2^+2Fc^2^)/3'
_refine_ls_weighting_scheme calc
_refine_ls_wR_factor_gt 0.106
_refine_ls_wR_factor_ref 0.111
_reflns_number_gt 2977
_reflns_number_total 3513
_reflns_threshold_expression I>2\s(I)
_cod_data_source_file bt6490.cif
_cod_data_source_block I
_cod_depositor_comments
;
The following automatic conversions were performed:
'_symmetry_cell_setting' value 'Monoclinic' changed to 'monoclinic'
according to '/home/saulius/struct/CIF-dictionaries/cif_core.dic'
dictionary named 'cif_core.dic' version 2.4.1 from
2010-06-29.

'_exptl_absorpt_correction_type' value 'Multi-scan' changed
to 'multi-scan' according to
'/home/saulius/struct/CIF-dictionaries/cif_core.dic' dictionary named
'cif_core.dic' version 2.4.1 from 2010-06-29.

Automatic conversion script
Id: cif_fix_enum 1527 2010-12-29 10:47:43Z saulius 

The following automatic conversions were performed:

'_symmetry_cell_setting' value 'Monoclinic' changed to 'monoclinic'
according to /home/saulius/struct/CIF-dictionaries/cif_core.dic
dictionary named 'cif_core.dic' version 2.4.1 from
2010-06-29.

'_exptl_absorpt_correction_type' value 'Multi-scan'
changed to 'multi-scan' according to
/home/saulius/struct/CIF-dictionaries/cif_core.dic dictionary named
'cif_core.dic' version 2.4.1 from 2010-06-29.

Automatic conversion script
Id: cif_fix_values 1715 2011-07-08 13:25:40Z adriana 
;
_cod_original_cell_volume 3990.6(5)
_cod_original_sg_symbol_H-M 'C 2/c'
_cod_database_code 2203982
_cod_database_fobs_code 2203982

loop_
_symmetry_equiv_pos_as_xyz
'x, y, z'
'x, -y, z+1/2'
'x+1/2, y+1/2, z'
'x+1/2, -y+1/2, z+1/2'
'-x, -y, -z'
'-x, y, -z-1/2'
'-x+1/2, -y+1/2, -z'
'-x+1/2, y+1/2, -z-1/2'

loop_
_atom_site_label
_atom_site_fract_x
_atom_site_fract_y
_atom_site_fract_z
_atom_site_U_iso_or_equiv
_atom_site_adp_type
_atom_site_calc_flag
_atom_site_refinement_flags
_atom_site_occupancy
_atom_site_type_symbol
I1 0.85824(3) 0.58227(3) 0.32953(3) 0.0525(2) Uani d . 1 I
I2 0.61350(3) 0.53073(3) 0.44392(2) 0.0507(2) Uani d . 1 I
Cu1 0.65787(5) 0.59887(5) 0.32940(4) 0.0350(2) Uani d . 1 Cu
N1 0.6419(4) 0.7320(3) 0.3567(2) 0.0380(10) Uani d . 1 N
N2 0.6300(3) 0.6537(3) 0.2379(2) 0.0320(10) Uani d . 1 N
N3 0.6366(4) 0.4874(3) 0.2669(2) 0.0340(10) Uani d . 1 N
C1 0.6412(5) 0.7664(5) 0.4200(3) 0.049(2) Uani d . 1 C
C2 0.6217(6) 0.8542(5) 0.4327(4) 0.057(2) Uani d . 1 C
C3 0.6023(6) 0.9089(5) 0.3768(4) 0.055(2) Uani d . 1 C
C4 0.6071(5) 0.8763(4) 0.3100(3) 0.0410(10) Uani d . 1 C
C5 0.6259(4) 0.7877(4) 0.3016(3) 0.0350(10) Uani d . 1 C
C6 0.6265(4) 0.7422(4) 0.2333(3) 0.0320(10) Uani d . 1 C
C7 0.6223(4) 0.7848(4) 0.1687(3) 0.0360(10) Uani d . 1 C
C8 0.6205(4) 0.7318(4) 0.1084(3) 0.0350(10) Uani d . 1 C
C9 0.6205(4) 0.6388(4) 0.1163(3) 0.0360(10) Uani d . 1 C
C10 0.6267(4) 0.6017(4) 0.1814(3) 0.0320(10) Uani d . 1 C
C11 0.6303(4) 0.5055(4) 0.1979(3) 0.0320(10) Uani d . 1 C
C12 0.6283(5) 0.4388(4) 0.1487(3) 0.041(2) Uani d . 1 C
C13 0.6318(5) 0.3512(4) 0.1704(3) 0.043(2) Uani d . 1 C
C14 0.6376(5) 0.3327(4) 0.2402(3) 0.043(2) Uani d . 1 C
C15 0.6400(5) 0.4022(4) 0.2872(3) 0.043(2) Uani d . 1 C
C16 0.6206(4) 0.7729(4) 0.0387(3) 0.0350(10) Uani d . 1 C
C17 0.6671(5) 0.8541(4) 0.0294(3) 0.044(2) Uani d . 1 C
C18 0.6706(5) 0.8905(5) -0.0364(3) 0.049(2) Uani d . 1 C
C19 0.6256(5) 0.8483(5) -0.0926(3) 0.046(2) Uani d . 1 C
C20 0.5782(5) 0.7689(4) -0.0842(3) 0.044(2) Uani d . 1 C
C21 0.5761(4) 0.7317(4) -0.0192(3) 0.0420(10) Uani d . 1 C
H1 0.6548 0.7290 0.4578 0.059 Uiso calc R 1 H
H2 0.6216 0.8759 0.4779 0.068 Uiso calc R 1 H
H3 0.5858 0.9682 0.3837 0.066 Uiso calc R 1 H
H4 0.5979 0.9138 0.2716 0.050 Uiso calc R 1 H
H7 0.6206 0.8467 0.1657 0.043 Uiso calc R 1 H
H9 0.6163 0.6023 0.0772 0.043 Uiso calc R 1 H
H12 0.6246 0.4526 0.1015 0.049 Uiso calc R 1 H
H13 0.6302 0.3052 0.1379 0.051 Uiso calc R 1 H
H14 0.6398 0.2739 0.2557 0.051 Uiso calc R 1 H
H15 0.6441 0.3893 0.3346 0.052 Uiso calc R 1 H
H17 0.6960 0.8839 0.0676 0.053 Uiso calc R 1 H
H18 0.7035 0.9437 -0.0425 0.059 Uiso calc R 1 H
H19 0.6271 0.8735 -0.1366 0.056 Uiso calc R 1 H
H20 0.5476 0.7405 -0.1225 0.052 Uiso calc R 1 H
H21 0.5441 0.6778 -0.0140 0.050 Uiso calc R 1 H

loop_
_atom_site_aniso_label
_atom_site_aniso_U_11
_atom_site_aniso_U_22
_atom_site_aniso_U_33
_atom_site_aniso_U_12
_atom_site_aniso_U_13
_atom_site_aniso_U_23
I1 0.0400(3) 0.0397(3) 0.0775(4) -0.0009(2) 0.0014(2) -0.0018(2)
I2 0.0680(3) 0.0470(3) 0.0378(3) 0.0066(2) 0.0098(2) 0.00964(18)
Cu1 0.0453(4) 0.0283(4) 0.0309(4) -0.0001(3) -0.0007(3) 0.0005(3)
N1 0.043(3) 0.036(3) 0.033(3) -0.001(2) 0.001(2) 0.000(2)
N2 0.036(3) 0.027(3) 0.035(3) 0.001(2) 0.002(2) -0.002(2)
N3 0.042(3) 0.028(3) 0.032(3) 0.000(2) -0.001(2) 0.001(2)
C1 0.063(4) 0.045(4) 0.039(4) -0.003(3) 0.001(3) -0.001(3)
C2 0.085(5) 0.038(4) 0.048(4) -0.010(4) 0.008(4) -0.017(3)
C3 0.068(5) 0.033(4) 0.064(5) -0.003(3) 0.002(4) -0.018(3)
C4 0.050(4) 0.028(3) 0.045(4) -0.001(3) -0.002(3) -0.001(3)
C5 0.033(3) 0.031(3) 0.039(3) -0.006(2) 0.001(2) -0.001(3)
C6 0.033(3) 0.025(3) 0.037(3) -0.002(2) 0.000(2) -0.003(2)
C7 0.038(3) 0.028(3) 0.041(3) -0.003(2) 0.000(3) 0.003(2)
C8 0.032(3) 0.030(3) 0.042(3) -0.005(2) -0.001(2) 0.005(2)
C9 0.035(3) 0.031(3) 0.041(3) -0.004(2) 0.003(3) -0.001(3)
C10 0.034(3) 0.027(3) 0.035(3) 0.000(2) 0.003(2) 0.000(2)
C11 0.032(3) 0.029(3) 0.035(3) 0.000(2) -0.001(2) 0.001(2)
C12 0.051(4) 0.033(3) 0.040(3) -0.001(3) -0.001(3) -0.005(3)
C13 0.053(4) 0.029(3) 0.046(4) 0.004(3) -0.001(3) -0.005(3)
C14 0.051(4) 0.024(3) 0.053(4) 0.003(3) -0.002(3) 0.002(3)
C15 0.058(4) 0.029(3) 0.042(4) 0.002(3) -0.003(3) 0.006(3)
C16 0.032(3) 0.036(3) 0.036(3) 0.002(3) -0.003(2) 0.005(3)
C17 0.048(4) 0.037(4) 0.047(4) -0.005(3) -0.006(3) 0.006(3)
C18 0.051(4) 0.043(4) 0.051(4) -0.009(3) -0.008(3) 0.013(3)
C19 0.051(4) 0.048(4) 0.040(4) 0.010(3) 0.001(3) 0.012(3)
C20 0.056(4) 0.037(4) 0.036(3) 0.005(3) -0.004(3) -0.002(3)
C21 0.045(4) 0.032(3) 0.047(4) 0.000(3) 0.003(3) 0.000(3)

loop_
_atom_type_symbol
_atom_type_description
_atom_type_scat_dispersion_real
_atom_type_scat_dispersion_imag
_atom_type_scat_source
C C 0.0033 0.0016 'International Tables Vol C Tables 4.2.6.8 and 6.1.1.4'
H H 0.0000 0.0000 'International Tables Vol C Tables 4.2.6.8 and 6.1.1.4'
N N 0.0061 0.0033 'International Tables Vol C Tables 4.2.6.8 and 6.1.1.4'
Cu Cu 0.3201 1.2651 'International Tables Vol C Tables 4.2.6.8 and 6.1.1.4'
I I -0.4742 1.8119 'International Tables Vol C Tables 4.2.6.8 and 6.1.1.4'

loop_
_geom_angle_atom_site_label_1
_geom_angle_atom_site_label_2
_geom_angle_atom_site_label_3
_geom_angle
_geom_angle_publ_flag
N1 Cu1 N2 78.8(2) yes
N1 Cu1 N3 155.3(2) yes
N1 Cu1 I1 102.00(10) yes
N1 Cu1 I2 97.60(10) yes
N2 Cu1 N3 78.7(2) yes
N2 Cu1 I1 100.30(10) yes
N2 Cu1 I2 154.70(10) yes
N3 Cu1 I1 92.00(10) yes
N3 Cu1 I2 98.40(10) yes
I1 Cu1 I2 104.96(3) yes
C1 N1 C5 118.0(5) no
C1 N1 Cu1 127.9(4) no
C5 N1 Cu1 114.1(4) no
C6 N2 C10 121.9(5) no
C6 N2 Cu1 118.9(4) no
C10 N2 Cu1 118.8(4) no
C15 N3 C11 118.5(5) no
C15 N3 Cu1 127.0(4) no
C11 N3 Cu1 114.0(4) no
N1 C1 C2 123.6(7) no
C1 C2 C3 117.9(6) no
C2 C3 C4 120.1(6) no
C5 C4 C3 118.4(6) no
C4 C5 N1 121.9(6) no
C4 C5 C6 124.4(5) no
N1 C5 C6 113.6(5) no
N2 C6 C7 121.0(5) no
N2 C6 C5 113.7(5) no
C7 C6 C5 125.3(5) no
C6 C7 C8 118.3(5) no
C7 C8 C9 118.2(5) no
C7 C8 C16 120.9(5) no
C9 C8 C16 120.9(5) no
C10 C9 C8 120.2(6) no
N2 C10 C9 120.3(5) no
N2 C10 C11 113.3(5) no
C9 C10 C11 126.4(5) no
N3 C11 C12 121.8(5) no
N3 C11 C10 113.9(5) no
C12 C11 C10 124.3(5) no
C11 C12 C13 119.0(6) no
C14 C13 C12 119.3(6) no
C13 C14 C15 119.2(6) no
N3 C15 C14 122.1(6) no
C21 C16 C17 118.2(6) no
C21 C16 C8 121.3(5) no
C17 C16 C8 120.5(5) no
C18 C17 C16 120.4(6) no
C19 C18 C17 120.1(6) no
C18 C19 C20 120.3(6) no
C21 C20 C19 119.9(6) no
C20 C21 C16 121.2(6) no
N1 C1 H1 118.2 no
C2 C1 H1 118.2 no
C1 C2 H2 121.1 no
C3 C2 H2 121.1 no
C2 C3 H3 119.9 no
C4 C3 H3 119.9 no
C5 C4 H4 120.8 no
C3 C4 H4 120.8 no
C6 C7 H7 120.8 no
C8 C7 H7 120.8 no
C10 C9 H9 119.9 no
C8 C9 H9 119.9 no
C11 C12 H12 120.5 no
C13 C12 H12 120.5 no
C14 C13 H13 120.3 no
C12 C13 H13 120.3 no
C13 C14 H14 120.4 no
C15 C14 H14 120.4 no
N3 C15 H15 118.9 no
C14 C15 H15 118.9 no
C18 C17 H17 119.8 no
C16 C17 H17 119.8 no
C19 C18 H18 120.0 no
C17 C18 H18 120.0 no
C18 C19 H19 119.8 no
C20 C19 H19 119.8 no
C21 C20 H20 120.1 no
C19 C20 H20 120.1 no
C20 C21 H21 119.4 no
C16 C21 H21 119.4 no

loop_
_geom_bond_atom_site_label_1
_geom_bond_atom_site_label_2
_geom_bond_distance
_geom_bond_publ_flag
I1 Cu1 2.7872(9) yes
I2 Cu1 2.5394(8) yes
Cu1 N1 2.079(5) yes
Cu1 N2 1.959(5) yes
Cu1 N3 2.069(5) yes
N1 C1 1.323(8) no
N1 C5 1.357(7) no
N2 C6 1.331(7) no
N2 C10 1.337(7) no
N3 C15 1.336(7) no
N3 C11 1.354(7) no
C1 C2 1.370(10) no
C2 C3 1.370(10) no
C3 C4 1.381(9) no
C4 C5 1.365(8) no
C5 C6 1.480(8) no
C6 C7 1.395(8) no
C7 C8 1.406(8) no
C8 C9 1.402(8) no
C8 C16 1.477(8) no
C9 C10 1.369(8) no
C10 C11 1.476(8) no
C11 C12 1.377(8) no
C12 C13 1.377(9) no
C13 C14 1.370(9) no
C14 C15 1.379(9) no
C16 C21 1.386(8) no
C16 C17 1.394(8) no
C17 C18 1.381(9) no
C18 C19 1.369(9) no
C19 C20 1.374(9) no
C20 C21 1.371(9) no
C1 H1 0.93 no
C2 H2 0.93 no
C3 H3 0.93 no
C4 H4 0.93 no
C7 H7 0.93 no
C9 H9 0.93 no
C12 H12 0.93 no
C13 H13 0.93 no
C14 H14 0.93 no
C15 H15 0.93 no
C17 H17 0.93 no
C18 H18 0.93 no
C19 H19 0.93 no
C20 H20 0.93 no
C21 H21 0.93 no

loop_
_geom_torsion_atom_site_label_1
_geom_torsion_atom_site_label_2
_geom_torsion_atom_site_label_3
_geom_torsion_atom_site_label_4
_geom_torsion
_geom_torsion_publ_flag
N2 Cu1 N1 C1 173.9(6) no
N3 Cu1 N1 C1 149.2(5) no
I2 Cu1 N1 C1 19.3(5) no
I1 Cu1 N1 C1 -87.8(5) no
N2 Cu1 N1 C5 -2.8(4) no
N3 Cu1 N1 C5 -27.5(7) no
I2 Cu1 N1 C5 -157.4(4) no
I1 Cu1 N1 C5 95.5(4) no
N3 Cu1 N2 C6 177.7(5) no
N1 Cu1 N2 C6 8.0(4) no
I2 Cu1 N2 C6 92.0(5) no
I1 Cu1 N2 C6 -92.3(4) no
N3 Cu1 N2 C10 -10.2(4) no
N1 Cu1 N2 C10 -180.0(5) no
I2 Cu1 N2 C10 -95.9(5) no
I1 Cu1 N2 C10 79.7(4) no
N2 Cu1 N3 C15 -178.8(6) no
N1 Cu1 N3 C15 -154.1(5) no
I2 Cu1 N3 C15 -24.3(5) no
I1 Cu1 N3 C15 81.1(5) no
N2 Cu1 N3 C11 9.6(4) no
N1 Cu1 N3 C11 34.2(7) no
I2 Cu1 N3 C11 164.0(4) no
I1 Cu1 N3 C11 -90.6(4) no
C5 N1 C1 C2 3.0(10) no
Cu1 N1 C1 C2 -174.0(6) no
N1 C1 C2 C3 .0(10) no
C1 C2 C3 C4 -3.0(10) no
C2 C3 C4 C5 4.0(10) no
C3 C4 C5 N1 -1.5(9) no
C3 C4 C5 C6 175.5(6) no
C1 N1 C5 C4 -1.6(9) no
Cu1 N1 C5 C4 175.4(5) no
C1 N1 C5 C6 -179.0(5) no
Cu1 N1 C5 C6 -1.9(6) no
C10 N2 C6 C7 -2.1(9) no
Cu1 N2 C6 C7 169.7(4) no
C10 N2 C6 C5 177.0(5) no
Cu1 N2 C6 C5 -11.2(6) no
C4 C5 C6 N2 -169.1(6) no
N1 C5 C6 N2 8.2(7) no
C4 C5 C6 C7 10.0(9) no
N1 C5 C6 C7 -172.8(5) no
N2 C6 C7 C8 0.8(9) no
C5 C6 C7 C8 -178.1(5) no
C6 C7 C8 C9 1.7(8) no
C6 C7 C8 C16 -177.2(5) no
C7 C8 C9 C10 -3.1(8) no
C16 C8 C9 C10 175.8(5) no
C6 N2 C10 C9 0.7(8) no
Cu1 N2 C10 C9 -171.1(4) no
C6 N2 C10 C11 -179.2(5) no
Cu1 N2 C10 C11 8.9(7) no
C8 C9 C10 N2 1.9(8) no
C8 C9 C10 C11 -178.2(6) no
C15 N3 C11 C12 -0.7(8) no
Cu1 N3 C11 C12 171.8(5) no
C15 N3 C11 C10 179.8(5) no
Cu1 N3 C11 C10 -7.7(6) no
N2 C10 C11 N3 -0.3(7) no
C9 C10 C11 N3 179.8(5) no
N2 C10 C11 C12 -179.7(5) no
C9 C10 C11 C12 .0(10) no
N3 C11 C12 C13 0.7(9) no
C10 C11 C12 C13 -179.8(6) no
C11 C12 C13 C14 .0(10) no
C12 C13 C14 C15 .0(10) no
C11 N3 C15 C14 0.2(9) no
Cu1 N3 C15 C14 -171.1(5) no
C13 C14 C15 N3 .0(10) no
C7 C8 C16 C21 -149.8(6) no
C9 C8 C16 C21 31.4(9) no
C7 C8 C16 C17 31.2(8) no
C9 C8 C16 C17 -147.6(6) no
C21 C16 C17 C18 -1.8(9) no
C8 C16 C17 C18 177.3(6) no
C16 C17 C18 C19 2.0(10) no
C17 C18 C19 C20 -1.0(10) no
C18 C19 C20 C21 .0(10) no
C19 C20 C21 C16 .0(10) no
C17 C16 C21 C20 0.6(9) no
C8 C16 C21 C20 -178.4(6) no
